data_7228229
loop_
_publ_author_name
'Subramaniam, Palaniraja'
'Ramasubbu, Chandrasekaran'
'Athiramu, Selvaraj'

_publ_section_title
;
 Exploiting Intramolecular Hydrogen Bond for Highly (Z)-Selective &amp;
 Metal Free Synthesis of Amide Substituted \b-aminoenones
;
_journal_name_full 'Green Chem.'
_journal_paper_doi 10.1039/C7GC00909G
_journal_year 2017
_chemical_formula_sum 'C12 H11 F3 N2 O2'
_chemical_formula_weight 272.23
_chemical_melting_point 493.9(3)
_chemical_name_common (Z)-2-(aminomethylene)-3-oxo-N-(4-(trifluoromethyl)phenyl)butanamide
_chemical_name_systematic (2Z)-2-(aminomethylidene)-3-oxo-N-[4-(trifluoromethyl)phenyl]butanamide
_space_group_crystal_system monoclinic
_space_group_IT_number 14
_space_group_name_Hall '-P 2yn'
_space_group_name_H-M_alt 'P 1 21/n 1'
_symmetry_space_group_name_Hall '-P 2yn'
_symmetry_space_group_name_H-M 'P 1 21/n 1'
_atom_sites_solution_hydrogens mixed
_audit_creation_method SHELXL-2014/7
_audit_update_record
;
2016-03-04 deposited with the CCDC.
2017-05-05 downloaded from the CCDC.
;
_cell_angle_alpha 90
_cell_angle_beta 91.918(5)
_cell_angle_gamma 90
_cell_formula_units_Z 4
_cell_length_a 7.1752(11)
_cell_length_b 13.714(2)
_cell_length_c 12.346(2)
_cell_measurement_reflns_used 2641
_cell_measurement_temperature 296(2)
_cell_measurement_theta_max 21.58
_cell_measurement_theta_min 3.2
_cell_volume 1214.2(3)
_computing_cell_refinement 'APEXII/SAINT (Bruker, 2012)'
_computing_data_collection 'APEXII (Bruker, 2012)'
_computing_data_reduction 'SAINT/XPREP (Bruker, 2012)'
_computing_molecular_graphics 'ORTEP3 (Farrugia, 1997) '
_computing_publication_material 'SHELXL-2014/7 (Sheldrick, 2014)'
_computing_structure_refinement 'SHELXL-2014/7 (Sheldrick, 2014)'
_computing_structure_solution 'SHELXL-2014/7 (Sheldrick, 2014)'
_diffrn_ambient_temperature 296(2)
_diffrn_measured_fraction_theta_full 1.000
_diffrn_measured_fraction_theta_max 1.000
_diffrn_measurement_device_type 'Bruker kappa apex2 CCD Diffractometer'
_diffrn_measurement_method '\w and \f scan'
_diffrn_radiation_type MoK\a
_diffrn_radiation_wavelength 0.71073
_diffrn_reflns_av_R_equivalents 0.0492
_diffrn_reflns_av_unetI/netI 0.0457
_diffrn_reflns_Laue_measured_fraction_full 1.000
_diffrn_reflns_Laue_measured_fraction_max 1.000
_diffrn_reflns_limit_h_max 8
_diffrn_reflns_limit_h_min -8
_diffrn_reflns_limit_k_max 16
_diffrn_reflns_limit_k_min -16
_diffrn_reflns_limit_l_max 15
_diffrn_reflns_limit_l_min -14
_diffrn_reflns_number 13410
_diffrn_reflns_point_group_measured_fraction_full 1.000
_diffrn_reflns_point_group_measured_fraction_max 1.000
_diffrn_reflns_theta_full 25.242
_diffrn_reflns_theta_max 25.997
_diffrn_reflns_theta_min 2.220
_exptl_absorpt_coefficient_mu 0.133
_exptl_absorpt_correction_T_max 0.962
_exptl_absorpt_correction_T_min 0.9021
_exptl_absorpt_correction_type multi-scan
_exptl_absorpt_process_details 'SADABS (Bruker, 2012)'
_exptl_crystal_colour colourless
_exptl_crystal_density_diffrn 1.489
_exptl_crystal_description block
_exptl_crystal_F_000 560
_exptl_crystal_recrystallization_method 'Re-crystallisation from solvent'
_exptl_crystal_size_max 0.250
_exptl_crystal_size_mid 0.200
_exptl_crystal_size_min 0.200
_refine_diff_density_max 0.430
_refine_diff_density_min -0.276
_refine_diff_density_rms 0.053
_refine_ls_extinction_method none
_refine_ls_goodness_of_fit_ref 1.031
_refine_ls_hydrogen_treatment mixed
_refine_ls_matrix_type full
_refine_ls_number_parameters 176
_refine_ls_number_reflns 2383
_refine_ls_number_restraints 1
_refine_ls_restrained_S_all 1.031
_refine_ls_R_factor_all 0.1254
_refine_ls_R_factor_gt 0.0693
_refine_ls_shift/su_max 0.000
_refine_ls_shift/su_mean 0.000
_refine_ls_structure_factor_coef Fsqd
_refine_ls_weighting_details 'w=1/[\s^2^(Fo^2^)+(0.0585P)^2^+2.0296P] where P=(Fo^2^+2Fc^2^)/3'
_refine_ls_weighting_scheme calc
_refine_ls_wR_factor_gt 0.1557
_refine_ls_wR_factor_ref 0.1866
_reflns_Friedel_coverage 0.000
_reflns_number_gt 1396
_reflns_number_total 2383
_reflns_threshold_expression 'I > 2\s(I)'
_cod_data_source_file c7gc00909g2.cif
_cod_data_source_block shelx
_cod_depositor_comments
;
The following automatic conversions were performed:

'_chemical_melting_point' value '493.65-494.25' was changed to
'493.9(3)' - the average value was taken and precision was estimated.

Automatic conversion script
Id: cif_fix_values 4973 2017-02-22 13:04:09Z antanas 
;
_cod_original_cell_volume 1214.1(3)
_cod_database_code 7228229
_shelx_shelxl_version_number 2014/7
_shelx_space_group_comment
;
The symmetry employed for this shelxl refinement is uniquely defined
by the following loop, which should always be used as a source of
symmetry information in preference to the above space-group names.
They are only intended as comments.
;
_shelx_estimated_absorpt_t_min 0.968
_shelx_estimated_absorpt_t_max 0.974
_solvent_exptl_crystal_recrystallization_method Ethanol

loop_
_space_group_symop_operation_xyz
'x, y, z'
'-x+1/2, y+1/2, -z+1/2'
'-x, -y, -z'
'x-1/2, -y-1/2, z-1/2'

loop_
_atom_site_label
_atom_site_type_symbol
_atom_site_fract_x
_atom_site_fract_y
_atom_site_fract_z
_atom_site_U_iso_or_equiv
_atom_site_adp_type
_atom_site_occupancy
_atom_site_site_symmetry_order
_atom_site_calc_flag
_atom_site_refinement_flags_posn
_atom_site_refinement_flags_adp
C1 C 0.6419(6) 0.6750(3) -0.0444(4) 0.0526(11) Uani 1 1 d . .
C2 C 0.4900(5) 0.7319(2) 0.0030(3) 0.0368(9) Uani 1 1 d . .
C3 C 0.3453(5) 0.6862(3) 0.0531(3) 0.0462(10) Uani 1 1 d . .
H3 H 0.3414 0.6185 0.0566 0.055 Uiso 1 1 calc R U
C4 C 0.2074(5) 0.7401(3) 0.0977(3) 0.0442(10) Uani 1 1 d . .
H4 H 0.1106 0.7085 0.1317 0.053 Uiso 1 1 calc R U
C5 C 0.2092(5) 0.8415(2) 0.0934(3) 0.0357(8) Uani 1 1 d . .
C6 C 0.3555(5) 0.8866(3) 0.0435(3) 0.0464(10) Uani 1 1 d . .
H6 H 0.3601 0.9543 0.0399 0.056 Uiso 1 1 calc R U
C7 C 0.4947(5) 0.8318(3) -0.0008(3) 0.0466(10) Uani 1 1 d . .
H7 H 0.5930 0.8630 -0.0337 0.056 Uiso 1 1 calc R U
C8 C 0.0328(5) 0.9870(2) 0.1534(3) 0.0400(9) Uani 1 1 d . .
C9 C -0.1379(5) 1.0153(2) 0.2080(3) 0.0376(9) Uani 1 1 d . .
C10 C -0.1737(5) 1.1144(2) 0.2190(3) 0.0405(9) Uani 1 1 d . .
H10 H -0.2834 1.1307 0.2527 0.049 Uiso 1 1 calc R U
C11 C -0.2677(5) 0.9465(3) 0.2501(3) 0.0434(10) Uani 1 1 d . .
C12 C -0.4417(6) 0.9803(3) 0.3046(4) 0.0683(14) Uani 1 1 d . .
H12A H -0.4466 1.0502 0.3040 0.102 Uiso 1 1 calc R U
H12B H -0.5495 0.9546 0.2663 0.102 Uiso 1 1 calc R U
H12C H -0.4395 0.9574 0.3781 0.102 Uiso 1 1 calc R U
N1 N 0.0619(4) 0.8899(2) 0.1405(3) 0.0413(8) Uani 1 1 d D .
N2 N -0.0732(4) 1.1865(2) 0.1882(3) 0.0523(9) Uani 1 1 d . .
H2A H 0.0297 1.1757 0.1566 0.063 Uiso 1 1 calc R U
H2B H -0.1092 1.2454 0.1993 0.063 Uiso 1 1 calc R U
O1 O 0.1459(4) 1.04755(18) 0.1222(3) 0.0646(9) Uani 1 1 d . .
O2 O -0.2437(4) 0.85662(18) 0.2453(3) 0.0594(9) Uani 1 1 d . .
F1 F 0.6035(4) 0.58299(18) -0.0608(3) 0.1072(13) Uani 1 1 d . .
F2 F 0.7984(4) 0.6778(3) 0.0157(3) 0.1140(13) Uani 1 1 d . .
F3 F 0.6942(4) 0.7085(2) -0.1387(2) 0.0859(10) Uani 1 1 d . .
H1 H -0.030(4) 0.855(2) 0.169(3) 0.053(12) Uiso 1 1 d D .

loop_
_atom_site_aniso_label
_atom_site_aniso_U_11
_atom_site_aniso_U_22
_atom_site_aniso_U_33
_atom_site_aniso_U_23
_atom_site_aniso_U_13
_atom_site_aniso_U_12
C1 0.043(2) 0.046(2) 0.070(3) -0.002(2) 0.017(2) 0.0015(19)
C2 0.0364(18) 0.0327(19) 0.042(2) -0.0036(16) 0.0035(16) 0.0002(15)
C3 0.043(2) 0.0271(17) 0.069(3) -0.0022(19) 0.0125(19) -0.0024(16)
C4 0.039(2) 0.0326(19) 0.062(3) 0.0033(18) 0.0168(19) -0.0045(16)
C5 0.0356(18) 0.0315(18) 0.040(2) 0.0007(16) 0.0080(16) 0.0023(15)
C6 0.051(2) 0.0273(17) 0.062(3) 0.0018(18) 0.022(2) 0.0003(17)
C7 0.043(2) 0.037(2) 0.061(3) 0.0025(19) 0.0194(19) -0.0072(17)
C8 0.040(2) 0.0294(18) 0.051(2) 0.0055(17) 0.0080(18) 0.0041(16)
C9 0.0335(18) 0.0328(18) 0.047(2) -0.0002(17) 0.0072(17) 0.0013(15)
C10 0.0357(19) 0.0378(19) 0.049(2) 0.0019(17) 0.0099(17) 0.0033(16)
C11 0.037(2) 0.041(2) 0.053(3) 0.0009(19) 0.0112(18) -0.0030(17)
C12 0.054(3) 0.054(3) 0.100(4) -0.008(3) 0.036(3) -0.008(2)
N1 0.0382(17) 0.0291(16) 0.058(2) 0.0036(14) 0.0207(15) 0.0024(13)
N2 0.0512(19) 0.0276(15) 0.079(3) -0.0008(16) 0.0204(18) 0.0037(14)
O1 0.0535(17) 0.0304(13) 0.113(3) 0.0042(15) 0.0447(17) -0.0011(13)
O2 0.0517(16) 0.0340(14) 0.094(2) 0.0035(15) 0.0276(15) -0.0060(12)
F1 0.095(2) 0.0403(14) 0.191(4) -0.0185(18) 0.069(2) 0.0063(14)
F2 0.0547(17) 0.170(3) 0.116(3) -0.042(2) -0.0133(17) 0.049(2)
F3 0.098(2) 0.0798(19) 0.083(2) -0.0019(16) 0.0482(18) 0.0148(16)

loop_
_atom_type_symbol
_atom_type_description
_atom_type_scat_dispersion_real
_atom_type_scat_dispersion_imag
_atom_type_scat_source
C C 0.0033 0.0016 'International Tables Vol C Tables 4.2.6.8 and 6.1.1.4'
H H 0.0000 0.0000 'International Tables Vol C Tables 4.2.6.8 and 6.1.1.4'
N N 0.0061 0.0033 'International Tables Vol C Tables 4.2.6.8 and 6.1.1.4'
O O 0.0106 0.0060 'International Tables Vol C Tables 4.2.6.8 and 6.1.1.4'
F F 0.0171 0.0103 'International Tables Vol C Tables 4.2.6.8 and 6.1.1.4'

loop_
_geom_angle_atom_site_label_1
_geom_angle_atom_site_label_2
_geom_angle_atom_site_label_3
_geom_angle
F1 C1 F3 105.3(4)
F1 C1 F2 106.5(4)
F3 C1 F2 102.9(3)
F1 C1 C2 114.6(3)
F3 C1 C2 113.7(3)
F2 C1 C2 112.7(4)
C7 C2 C3 119.3(3)
C7 C2 C1 119.6(3)
C3 C2 C1 121.1(3)
C4 C3 C2 120.2(3)
C4 C3 H3 119.9
C2 C3 H3 119.9
C3 C4 C5 121.2(3)
C3 C4 H4 119.4
C5 C4 H4 119.4
C6 C5 C4 118.2(3)
C6 C5 N1 124.9(3)
C4 C5 N1 116.9(3)
C7 C6 C5 120.3(3)
C7 C6 H6 119.8
C5 C6 H6 119.8
C2 C7 C6 120.9(3)
C2 C7 H7 119.6
C6 C7 H7 119.6
O1 C8 N1 121.3(3)
O1 C8 C9 122.2(3)
N1 C8 C9 116.5(3)
C10 C9 C11 118.9(3)
C10 C9 C8 117.5(3)
C11 C9 C8 123.6(3)
N2 C10 C9 127.9(3)
N2 C10 H10 116.0
C9 C10 H10 116.0
O2 C11 C9 122.7(3)
O2 C11 C12 116.2(3)
C9 C11 C12 121.1(3)
C11 C12 H12A 109.5
C11 C12 H12B 109.5
H12A C12 H12B 109.5
C11 C12 H12C 109.5
H12A C12 H12C 109.5
H12B C12 H12C 109.5
C8 N1 C5 129.7(3)
C8 N1 H1 111(2)
C5 N1 H1 119(2)
C10 N2 H2A 120.0
C10 N2 H2B 120.0
H2A N2 H2B 120.0

loop_
_geom_bond_atom_site_label_1
_geom_bond_atom_site_label_2
_geom_bond_distance
C1 F1 1.306(4)
C1 F3 1.318(5)
C1 F2 1.326(5)
C1 C2 1.477(5)
C2 C7 1.372(5)
C2 C3 1.377(5)
C3 C4 1.366(5)
C3 H3 0.9300
C4 C5 1.392(5)
C4 H4 0.9300
C5 C6 1.380(5)
C5 N1 1.392(4)
C6 C7 1.377(5)
C6 H6 0.9300
C7 H7 0.9300
C8 O1 1.232(4)
C8 N1 1.357(4)
C8 C9 1.470(5)
C9 C10 1.392(5)
C9 C11 1.435(5)
C10 N2 1.288(4)
C10 H10 0.9300
C11 O2 1.247(4)
C11 C12 1.510(5)
C12 H12A 0.9600
C12 H12B 0.9600
C12 H12C 0.9600
N1 H1 0.898(10)
N2 H2A 0.8600
N2 H2B 0.8600

loop_
_geom_hbond_atom_site_label_D
_geom_hbond_atom_site_label_H
_geom_hbond_atom_site_label_A
_geom_hbond_distance_DH
_geom_hbond_distance_HA
_geom_hbond_distance_DA
_geom_hbond_angle_DHA
_geom_hbond_site_symmetry_A
N2 H2A F3 0.86 2.55 3.155(4) 127.8 3_675
N2 H2B O2 0.86 1.99 2.813(4) 160.0 2_455

loop_
_geom_torsion_atom_site_label_1
_geom_torsion_atom_site_label_2
_geom_torsion_atom_site_label_3
_geom_torsion_atom_site_label_4
_geom_torsion
F1 C1 C2 C7 -164.0(4)
F3 C1 C2 C7 -42.7(6)
F2 C1 C2 C7 74.0(5)
F1 C1 C2 C3 17.5(6)
F3 C1 C2 C3 138.7(4)
F2 C1 C2 C3 -104.6(5)
C7 C2 C3 C4 0.5(6)
C1 C2 C3 C4 179.1(4)
C2 C3 C4 C5 0.3(7)
C3 C4 C5 C6 -0.7(6)
C3 C4 C5 N1 179.6(4)
C4 C5 C6 C7 0.3(6)
N1 C5 C6 C7 -180.0(4)
C3 C2 C7 C6 -0.9(6)
C1 C2 C7 C6 -179.5(4)
C5 C6 C7 C2 0.5(7)
O1 C8 C9 C10 3.1(6)
N1 C8 C9 C10 -178.0(4)
O1 C8 C9 C11 -176.7(4)
N1 C8 C9 C11 2.2(6)
C11 C9 C10 N2 178.8(4)
C8 C9 C10 N2 -1.0(6)
C10 C9 C11 O2 -178.6(4)
C8 C9 C11 O2 1.2(6)
C10 C9 C11 C12 0.7(6)
C8 C9 C11 C12 -179.5(4)
O1 C8 N1 C5 -0.6(7)
C9 C8 N1 C5 -179.5(4)
C6 C5 N1 C8 -3.7(7)
C4 C5 N1 C8 176.0(4)
